data_1540121
loop_
_publ_author_name
'Hoyer, M.'
'Hartl, H.'

_publ_section_title
;
 Die Kristallstruktur von TL4 CU2 I6
;
_journal_name_full 'Zeitschrift fuer Anorganische und Allgemeine Chemie'
_journal_page_first 23
_journal_page_last 28
_journal_volume 587
_journal_year 1990
_chemical_formula_sum 'Cu2 I6 Tl4'
_chemical_name_systematic 'Tl4 (Cu2 I6)'
_space_group_IT_number 58
_symmetry_space_group_name_Hall '-P 2 2n'
_symmetry_space_group_name_H-M 'P n n m'
_cell_angle_alpha 90
_cell_angle_beta 90
_cell_angle_gamma 90
_cell_formula_units_Z 2
_cell_length_a 9.196
_cell_length_b 9.552
_cell_length_c 9.336
_cell_volume 820.076
_citation_journal_id_ASTM ZAACAB
_cod_data_source_file Hoyer_ZAACAB_1990_1208.cif
_cod_data_source_block Cu2I6Tl4
_cod_original_cell_volume 820.0761
_cod_database_code 1540121

loop_
_symmetry_equiv_pos_as_xyz
x,y,z
-x,-y,z
x+1/2,-y+1/2,-z+1/2
-x+1/2,y+1/2,-z+1/2
-x,-y,-z
x,y,-z
-x-1/2,y-1/2,z-1/2
x-1/2,-y-1/2,z-1/2

loop_
_atom_site_label
_atom_site_type_symbol
_atom_site_fract_x
_atom_site_fract_y
_atom_site_fract_z
_atom_site_occupancy
_atom_site_U_iso_or_equiv
Cu1 Cu+1 0.4555 0.1299 0.5 1 0.0
I1 I-1 0.64515 0.339 0.5 1 0.0
I2 I-1 0.16693 0.1672 0.5 1 0.0
Tl1 Tl+1 0.34693 0.36054 0.23835 1 0.0
I3 I-1 0.5 0 0.24997 1 0.0
